data_4062253
loop_
_publ_author_name
'Wang, Haiping'
'Li, Hung-Wing'
'Xie, Zuowei'

_publ_section_title
;
 Multiple Insertion of Unsaturated Molecules into the Zr-N Bonds of
 [\h^5^:\s-Me~2~A(C~9~H~6~)(C~2~B~10~H~10~)]Zr(NMe~2~)~2~ (A = C, Si)
;
_journal_issue 22
_journal_name_full Organometallics
_journal_page_first 4522
_journal_page_last 4531
_journal_paper_doi 10.1021/om0304255
_journal_volume 22
_journal_year 2003
_chemical_formula_sum 'C38 H72 B20 O6 Si2 Zr2'
_chemical_formula_weight 1079.78
_space_group_IT_number 14
_symmetry_cell_setting monoclinic
_symmetry_space_group_name_Hall '-P 2yn'
_symmetry_space_group_name_H-M 'P 1 21/n 1'
_cell_angle_alpha 90.00
_cell_angle_beta 91.12(3)
_cell_angle_gamma 90.00
_cell_formula_units_Z 2
_cell_length_a 11.154(2)
_cell_length_b 12.477(3)
_cell_length_c 20.636(4)
_cell_measurement_temperature 293(2)
_cell_volume 2871.3(10)
_diffrn_ambient_temperature 293(2)
_exptl_crystal_density_diffrn 1.249
_cod_original_sg_symbol_H-M 'P 21/n'
_cod_database_code 4062253

loop_
_symmetry_equiv_pos_as_xyz
'x, y, z'
'-x+1/2, y+1/2, -z+1/2'
'-x, -y, -z'
'x-1/2, -y-1/2, z-1/2'

loop_
_atom_site_label
_atom_site_type_symbol
_atom_site_fract_x
_atom_site_fract_y
_atom_site_fract_z
_atom_site_U_iso_or_equiv
_atom_site_adp_type
_atom_site_occupancy
_atom_site_symmetry_multiplicity
_atom_site_calc_flag
_atom_site_refinement_flags
_atom_site_disorder_assembly
_atom_site_disorder_group
Zr1 Zr 0.45838(2) 0.39463(2) 0.445128(11) 0.05145(9) Uani 1 1 d . . .
Si1 Si 0.33176(9) 0.11206(7) 0.41744(5) 0.0752(3) Uani 1 1 d . . .
O1 O 0.59117(15) 0.52337(16) 0.46943(8) 0.0563(5) Uani 1 1 d . . .
O2 O 0.45959(16) 0.44732(19) 0.36012(8) 0.0667(6) Uani 1 1 d . . .
B3 B 0.1572(3) 0.2783(3) 0.47243(16) 0.0598(10) Uani 1 1 d . . .
H3D H 0.1872 0.2570 0.5219 0.072 Uiso 1 1 calc R . .
B4 B 0.0604(3) 0.1925(4) 0.42511(19) 0.0774(12) Uani 1 1 d . . .
H4D H 0.0250 0.1168 0.4443 0.093 Uiso 1 1 calc R . .
B5 B 0.1068(3) 0.2061(3) 0.34327(18) 0.0750(12) Uani 1 1 d . . .
H5D H 0.1026 0.1383 0.3092 0.090 Uiso 1 1 calc R . .
B6 B 0.2236(3) 0.3016(3) 0.34267(16) 0.0695(11) Uani 1 1 d . . .
H6D H 0.2967 0.2958 0.3078 0.083 Uiso 1 1 calc R . .
B7 B 0.1252(3) 0.4116(3) 0.44961(18) 0.0645(11) Uani 1 1 d . . .
H7A H 0.1308 0.4783 0.4844 0.077 Uiso 1 1 calc R . .
B8 B 0.0062(3) 0.3166(3) 0.45161(18) 0.0749(12) Uani 1 1 d . . .
H8A H -0.0645 0.3211 0.4879 0.090 Uiso 1 1 calc R . .
B9 B -0.0236(4) 0.2745(4) 0.37032(19) 0.0843(14) Uani 1 1 d . . .
H9A H -0.1141 0.2521 0.3532 0.101 Uiso 1 1 calc R . .
B10 B 0.0772(3) 0.3411(4) 0.31872(19) 0.0785(13) Uani 1 1 d . . .
H10A H 0.0526 0.3616 0.2684 0.094 Uiso 1 1 calc R . .
B11 B 0.1699(3) 0.4259(3) 0.36731(16) 0.0638(10) Uani 1 1 d . . .
H11A H 0.2058 0.5016 0.3484 0.077 Uiso 1 1 calc R . .
B12 B 0.0144(3) 0.4083(3) 0.38557(19) 0.0709(12) Uani 1 1 d . . .
H12B H -0.0517 0.4730 0.3788 0.085 Uiso 1 1 calc R . .
C1 C 0.2068(3) 0.2161(2) 0.40458(14) 0.0652(9) Uani 1 1 d . . .
C2 C 0.2496(2) 0.3453(2) 0.42148(12) 0.0578(8) Uani 1 1 d . . .
C3 C 0.2869(4) 0.0122(3) 0.4781(2) 0.1129(17) Uani 1 1 d . . .
H3A H 0.3496 -0.0399 0.4837 0.169 Uiso 1 1 calc R . .
H3B H 0.2147 -0.0230 0.4635 0.169 Uiso 1 1 calc R . .
H3C H 0.2730 0.0473 0.5186 0.169 Uiso 1 1 calc R . .
C4 C 0.3620(4) 0.0459(3) 0.33941(19) 0.1151(15) Uani 1 1 d . . .
H4A H 0.4244 -0.0064 0.3455 0.173 Uiso 1 1 calc R . .
H4B H 0.3870 0.0985 0.3085 0.173 Uiso 1 1 calc R . .
H4C H 0.2904 0.0111 0.3236 0.173 Uiso 1 1 calc R . .
C5 C 0.6752(2) 0.5524(3) 0.42116(13) 0.0643(9) Uani 1 1 d . . .
H5A H 0.7267 0.6081 0.4376 0.096 Uiso 1 1 calc R . .
H5B H 0.6328 0.5776 0.3832 0.096 Uiso 1 1 calc R . .
H5C H 0.7224 0.4909 0.4102 0.096 Uiso 1 1 calc R . .
C6 C 0.4668(4) 0.4727(4) 0.29358(14) 0.1021(15) Uani 1 1 d . . .
H6A H 0.4433 0.5460 0.2869 0.153 Uiso 1 1 calc R . .
H6B H 0.4143 0.4265 0.2690 0.153 Uiso 1 1 calc R . .
H6C H 0.5478 0.4630 0.2797 0.153 Uiso 1 1 calc R . .
C11 C 0.4647(2) 0.1946(3) 0.44465(13) 0.0676(10) Uani 1 1 d . . .
C12 C 0.5572(3) 0.2296(3) 0.40320(15) 0.0732(10) Uani 1 1 d . . .
H12A H 0.5630 0.2107 0.3573 0.088 Uiso 1 1 calc R . .
C13 C 0.6460(3) 0.2822(3) 0.43930(15) 0.0684(10) Uani 1 1 d . . .
H13A H 0.7227 0.3068 0.4223 0.082 Uiso 1 1 calc R . .
C14 C 0.6789(3) 0.3098(3) 0.56256(17) 0.0762(10) Uani 1 1 d . . .
H14A H 0.7510 0.3469 0.5605 0.091 Uiso 1 1 calc R . .
C15 C 0.6289(3) 0.2879(3) 0.62085(17) 0.0908(13) Uani 1 1 d . . .
H15A H 0.6685 0.3094 0.6587 0.109 Uiso 1 1 calc R . .
C16 C 0.5200(3) 0.2340(3) 0.62513(16) 0.0845(12) Uani 1 1 d . . .
H16A H 0.4894 0.2195 0.6658 0.101 Uiso 1 1 calc R . .
C17 C 0.4574(3) 0.2022(3) 0.57164(15) 0.0760(10) Uani 1 1 d . . .
H17A H 0.3831 0.1694 0.5756 0.091 Uiso 1 1 calc R . .
C18 C 0.5055(3) 0.2191(2) 0.51023(15) 0.0649(9) Uani 1 1 d . . .
C19 C 0.6190(2) 0.2750(3) 0.50507(15) 0.0661(9) Uani 1 1 d . . .
O3 Si -0.3669(6) 1.4367(5) 0.1459(3) 0.254(3) Uiso 0.467(4) 1 d PD . .
O3' Si -0.4282(5) 1.3774(5) 0.1382(3) 0.263(3) Uiso 0.533(4) 1 d PD . .
C20 C -0.4033(6) 1.3293(4) 0.1623(5) 0.068(7) Uiso 0.122(6) 1 d PD . .
C20' C -0.4728(5) 1.2715(5) 0.1466(3) 0.198(3) Uiso 0.878(6) 1 d PD . .
C21 C -0.3064(7) 1.2859(5) 0.2070(5) 0.115(5) Uiso 0.290(7) 1 d PD . .
C21' C -0.3885(5) 1.2155(4) 0.1945(3) 0.144(3) Uiso 0.710(7) 1 d PD . .
C22 C -0.2243(6) 1.3810(5) 0.2207(4) 0.130(4) Uiso 0.467(7) 1 d PD . .
C22' C -0.2910(6) 1.2935(5) 0.2153(4) 0.133(4) Uiso 0.533(7) 1 d PD . .
C23 C -0.2654(6) 1.4740(4) 0.1817(3) 0.164(3) Uiso 0.709(6) 1 d PD . .
C23' C -0.3178(6) 1.3944(4) 0.1785(3) 0.051(2) Uiso 0.291(6) 1 d PD . .

loop_
_atom_site_aniso_label
_atom_site_aniso_U_11
_atom_site_aniso_U_22
_atom_site_aniso_U_33
_atom_site_aniso_U_23
_atom_site_aniso_U_13
_atom_site_aniso_U_12
Zr1 0.05362(17) 0.05163(17) 0.04913(14) -0.00375(10) 0.00197(12) 0.00763(10)
Si1 0.0747(6) 0.0519(5) 0.0988(6) -0.0181(4) -0.0027(5) 0.0094(4)
O1 0.0612(10) 0.0576(11) 0.0503(8) -0.0028(8) 0.0073(7) 0.0026(9)
O2 0.0596(11) 0.0930(14) 0.0476(9) -0.0003(10) 0.0039(8) -0.0025(11)
B3 0.0543(17) 0.0575(19) 0.0677(17) -0.0121(16) 0.0025(14) -0.0002(15)
B4 0.068(2) 0.070(2) 0.094(2) -0.018(2) 0.0028(18) -0.0060(19)
B5 0.076(2) 0.070(2) 0.079(2) -0.0222(19) -0.0095(17) -0.0005(19)
B6 0.070(2) 0.079(2) 0.0598(17) -0.0191(17) -0.0024(15) 0.0089(18)
B7 0.061(2) 0.060(2) 0.0725(19) -0.0103(16) 0.0036(15) 0.0092(15)
B8 0.067(2) 0.079(2) 0.078(2) -0.010(2) -0.0019(16) 0.002(2)
B9 0.075(2) 0.099(3) 0.079(2) -0.008(2) -0.0100(18) -0.003(2)
B10 0.062(2) 0.096(3) 0.077(2) -0.014(2) -0.0151(16) 0.000(2)
B11 0.0521(18) 0.070(2) 0.0691(18) -0.0034(18) -0.0117(14) 0.0005(16)
B12 0.0468(18) 0.081(3) 0.085(2) -0.0029(19) -0.0036(16) 0.0088(16)
C1 0.0700(17) 0.0523(16) 0.0732(16) -0.0110(14) 0.0000(13) 0.0024(14)
C2 0.0598(15) 0.0549(16) 0.0588(14) -0.0107(13) 0.0000(12) 0.0098(14)
C3 0.121(3) 0.0469(19) 0.170(4) -0.008(3) -0.019(3) -0.001(2)
C4 0.109(3) 0.100(2) 0.136(3) -0.066(2) 0.003(2) 0.022(2)
C5 0.0681(16) 0.0704(19) 0.0549(14) -0.0038(14) 0.0158(12) -0.0012(15)
C6 0.139(3) 0.117(3) 0.0497(16) 0.0142(19) -0.0013(18) -0.010(3)
C11 0.0597(18) 0.0555(18) 0.088(2) -0.0099(14) -0.0032(15) 0.0197(13)
C12 0.0790(18) 0.0668(19) 0.0744(17) -0.0119(16) 0.0132(14) 0.0217(15)
C13 0.0568(16) 0.0630(18) 0.0857(18) -0.0039(16) 0.0091(14) 0.0094(14)
C14 0.0588(16) 0.0621(19) 0.107(2) 0.0034(18) -0.0167(15) 0.0131(15)
C15 0.095(2) 0.100(3) 0.0762(19) 0.002(2) -0.0169(17) 0.011(2)
C16 0.109(2) 0.075(2) 0.0696(18) 0.0078(17) -0.0127(17) 0.012(2)
C17 0.087(2) 0.0562(18) 0.0848(19) 0.0244(16) 0.0045(16) 0.0081(16)
C18 0.0703(16) 0.0384(14) 0.0855(18) 0.0072(14) -0.0056(14) 0.0195(13)
C19 0.0565(15) 0.0583(17) 0.0834(18) 0.0011(16) -0.0038(13) 0.0193(13)

loop_
_geom_bond_atom_site_label_1
_geom_bond_atom_site_label_2
_geom_bond_distance
_geom_bond_site_symmetry_2
_geom_bond_publ_flag
Zr1 O2 1.8738(18) . ?
Zr1 O1 2.1211(18) 3_666 ?
Zr1 O1 2.2352(19) . ?
Zr1 C2 2.448(3) . ?
Zr1 C12 2.498(3) . ?
Zr1 C11 2.497(3) . ?
Zr1 C13 2.524(3) . ?
Zr1 C18 2.618(3) . ?
Zr1 C19 2.623(3) . ?
Zr1 Zr1 3.5809(8) 3_666 ?
Si1 C3 1.842(4) . ?
Si1 C4 1.847(4) . ?
Si1 C11 1.882(3) . ?
Si1 C1 1.920(3) . ?
O1 C5 1.427(3) . ?
O1 Zr1 2.1211(18) 3_666 ?
O2 C6 1.413(3) . ?
B3 C1 1.702(4) . ?
B3 C2 1.705(4) . ?
B3 B7 1.763(5) . ?
B3 B8 1.795(5) . ?
B3 B4 1.796(5) . ?
B4 C1 1.721(5) . ?
B4 B8 1.753(6) . ?
B4 B9 1.777(6) . ?
B4 B5 1.784(5) . ?
B5 C1 1.675(5) . ?
B5 B6 1.766(5) . ?
B5 B9 1.785(6) . ?
B5 B10 1.787(6) . ?
B6 C1 1.677(5) . ?
B6 C2 1.735(4) . ?
B6 B11 1.742(5) . ?
B6 B10 1.767(5) . ?
B7 C2 1.725(5) . ?
B7 B8 1.781(5) . ?
B7 B11 1.788(5) . ?
B7 B12 1.792(5) . ?
B8 B9 1.783(5) . ?
B8 B12 1.784(6) . ?
B9 B12 1.750(6) . ?
B9 B10 1.770(6) . ?
B10 B12 1.771(6) . ?
B10 B11 1.776(5) . ?
B11 C2 1.736(4) . ?
B11 B12 1.796(5) . ?
C1 C2 1.715(4) . ?
C11 C12 1.421(4) . ?
C11 C18 1.452(4) . ?
C12 C13 1.392(4) . ?
C13 C19 1.399(4) . ?
C14 C15 1.364(5) . ?
C14 C19 1.419(4) . ?
C15 C16 1.393(5) . ?
C16 C17 1.354(5) . ?
C17 C18 1.401(5) . ?
C18 C19 1.451(4) . ?
O3 C23' 1.007(9) . ?
O3 O3' 1.018(9) . ?
O3 C23 1.417(8) . ?
O3 C20 1.442(8) . ?
O3 C22 2.301(10) . ?
O3 C21 2.356(10) . ?
O3 C20' 2.376(9) . ?
O3 C22' 2.432(9) . ?
O3' C20 0.824(9) . ?
O3' C20' 1.424(8) . ?
O3' C23' 1.488(8) . ?
O3' C21 2.257(10) . ?
O3' C23 2.343(8) . ?
O3' C21' 2.367(8) . ?
O3' C22' 2.425(9) . ?
C20 C20' 1.103(8) . ?
C20 C23' 1.291(8) . ?
C20 C21 1.508(10) . ?
C20 C21' 1.575(8) . ?
C20 C22' 1.707(10) . ?
C20' C21' 1.520(8) . ?
C21 C21' 1.291(9) . ?
C21 C23' 1.481(9) . ?
C21 C22 1.522(9) . ?
C21' C22' 1.515(8) . ?
C22 C22' 1.325(9) . ?
C22 C23' 1.356(10) . ?
C22 C23 1.479(9) . ?
C22' C23' 1.498(9) . ?
C23 C23' 1.153(8) . ?
